data_4321312
loop_
_publ_author_name
'K. Muralidharan'
'N. Dastagiri Reddy'
'Anil J. Elias'

_publ_section_title
;
 Syntheses of Novel Exo and Endo Isomers of Ansa-Substituted
 Fluorophosphazenes and Their Facile Transformations into Spiro Isomers in
 the Presence of Fluoride Ions
;
_journal_name_full 'Inorganic Chemistry'
_journal_page_first 3988
_journal_page_last 3994
_journal_paper_doi 10.1021/ic0001863
_journal_volume 39
_journal_year 2000
_chemical_formula_sum 'C13 H15 F4 Fe N3 O2 P4 S'
_chemical_formula_weight 533.07
_chemical_name_systematic
;
 ?
;
_space_group_IT_number 2
_symmetry_cell_setting triclinic
_symmetry_space_group_name_Hall '-P 1'
_symmetry_space_group_name_H-M 'P -1'
_atom_sites_solution_hydrogens geom
_atom_sites_solution_primary direct
_atom_sites_solution_secondary difmap
_audit_creation_method SHELXL-97
_cell_angle_alpha 109.55
_cell_angle_beta 97.07
_cell_angle_gamma 111.79
_cell_formula_units_Z 4
_cell_length_a 11.209
_cell_length_b 13.965
_cell_length_c 14.969
_cell_measurement_temperature 293(2)
_cell_volume 1966.717
_computing_structure_refinement 'SHELXL-97 (Sheldrick, 1997)'
_diffrn_ambient_temperature 293(2)
_diffrn_measured_fraction_theta_full 1.000
_diffrn_measured_fraction_theta_max 1.000
_diffrn_radiation_monochromator graphite
_diffrn_radiation_source 'fine-focus sealed tube'
_diffrn_radiation_type MoK\a
_diffrn_radiation_wavelength 0.71073
_diffrn_reflns_av_R_equivalents 0.0101
_diffrn_reflns_av_sigmaI/netI 0.0171
_diffrn_reflns_limit_h_max 12
_diffrn_reflns_limit_h_min 0
_diffrn_reflns_limit_k_max 13
_diffrn_reflns_limit_k_min -15
_diffrn_reflns_limit_l_max 15
_diffrn_reflns_limit_l_min -16
_diffrn_reflns_number 5435
_diffrn_reflns_theta_full 22.48
_diffrn_reflns_theta_max 22.48
_diffrn_reflns_theta_min 1.50
_exptl_absorpt_coefficient_mu 1.251
_exptl_absorpt_correction_T_max 0.7880
_exptl_absorpt_correction_T_min 0.7053
_exptl_crystal_density_diffrn 1.800
_exptl_crystal_density_method 'not measured'
_exptl_crystal_F_000 1072
_exptl_crystal_size_max 0.30
_exptl_crystal_size_mid 0.20
_exptl_crystal_size_min 0.20
_refine_diff_density_max 0.474
_refine_diff_density_min -0.389
_refine_diff_density_rms 0.068
_refine_ls_extinction_coef 0.0031(5)
_refine_ls_extinction_expression Fc^*^=kFc[1+0.001xFc^2^\l^3^/sin(2\q)]^-1/4^
_refine_ls_extinction_method SHELXL
_refine_ls_goodness_of_fit_ref 0.948
_refine_ls_hydrogen_treatment mixed
_refine_ls_matrix_type full
_refine_ls_number_parameters 626
_refine_ls_number_reflns 5119
_refine_ls_number_restraints 0
_refine_ls_restrained_S_all 0.948
_refine_ls_R_factor_all 0.0395
_refine_ls_R_factor_gt 0.0314
_refine_ls_shift/su_max 2.124
_refine_ls_shift/su_mean 0.046
_refine_ls_structure_factor_coef Fsqd
_refine_ls_weighting_details 'calc w=1/[\s^2^(Fo^2^)+(0.1000P)^2^+0.0000P] where P=(Fo^2^+2Fc^2^)/3'
_refine_ls_weighting_scheme calc
_refine_ls_wR_factor_gt 0.0988
_refine_ls_wR_factor_ref 0.1080
_reflns_number_gt 4375
_reflns_number_total 5119
_reflns_threshold_expression >2sigma(I)
_cod_data_source_file ic0001863_2.cif
_cod_data_source_block muaj2
_cod_original_cell_volume 1966.8
_cod_database_code 4321312

loop_
_symmetry_equiv_pos_as_xyz
'x, y, z'
'-x, -y, -z'

loop_
_atom_site_label
_atom_site_type_symbol
_atom_site_fract_x
_atom_site_fract_y
_atom_site_fract_z
_atom_site_U_iso_or_equiv
_atom_site_adp_type
_atom_site_occupancy
_atom_site_symmetry_multiplicity
_atom_site_calc_flag
_atom_site_refinement_flags
_atom_site_disorder_assembly
_atom_site_disorder_group
H7' H 0.950(7) 0.819(6) 0.471(5) 0.20(3) Uiso 1 1 d . . .
F2' F 0.9369(2) 1.39237(18) 0.69175(14) 0.0637(6) Uani 1 1 d . . .
F1 F 0.9801(2) 0.37234(19) 0.15423(16) 0.0645(6) Uani 1 1 d . . .
H12' H 0.797(5) 0.584(4) 0.373(4) 0.097(16) Uiso 1 1 d . . .
C7' C 0.8957(4) 0.8612(3) 0.4391(3) 0.0575(10) Uani 1 1 d . . .
H8' H 0.738(4) 0.866(3) 0.500(3) 0.064(12) Uiso 1 1 d . . .
H1'2 H 0.830(3) 1.120(2) 0.544(2) 0.034(8) Uiso 1 1 d . . .
H13 H 0.193(5) 0.050(4) 0.281(4) 0.095(19) Uiso 1 1 d . . .
C8' C 0.7800(4) 0.8751(3) 0.4525(3) 0.0482(9) Uani 1 1 d . . .
O1 O 0.7625(2) 0.21728(19) 0.09673(16) 0.0449(6) Uani 1 1 d . . .
H13' H 0.602(6) 0.609(5) 0.403(4) 0.12(2) Uiso 1 1 d . . .
C12' C 0.7242(5) 0.5895(3) 0.3292(4) 0.0664(12) Uani 1 1 d . . .
H1B H 0.606(3) 0.158(3) 0.138(3) 0.046(10) Uiso 1 1 d . . .
H1'1 H 0.692(3) 1.060(3) 0.561(2) 0.037(8) Uiso 1 1 d . . .
O1' O 0.7428(2) 1.21575(18) 0.59920(16) 0.0460(6) Uani 1 1 d . . .
H6' H 0.973(4) 0.864(3) 0.328(3) 0.059(12) Uiso 1 1 d . . .
H8 H 0.448(4) 0.232(3) 0.248(3) 0.068(14) Uiso 1 1 d . . .
P2' P 0.82635(9) 1.33066(7) 0.59396(6) 0.0408(2) Uani 1 1 d . . .
H12 H 0.133(4) 0.208(3) 0.368(3) 0.067(12) Uiso 1 1 d . . .
H1A H 0.657(3) 0.293(3) 0.173(2) 0.041(8) Uiso 1 1 d . . .
C6' C 0.9089(4) 0.8649(3) 0.3479(3) 0.0561(11) Uani 1 1 d . . .
P1 P 0.85456(8) 0.30877(8) 0.06572(6) 0.0416(2) Uani 1 1 d . . .
C1' C 0.7382(3) 1.1106(3) 0.5341(2) 0.0371(7) Uani 1 1 d . . .
C1 C 0.6404(3) 0.2167(3) 0.1185(2) 0.0407(8) Uani 1 1 d . . .
C13' C 0.6120(6) 0.6004(4) 0.3476(5) 0.0794(15) Uani 1 1 d . . .
C13 C 0.1425(5) 0.0687(4) 0.2559(3) 0.0598(11) Uani 1 1 d . . .
H7 H 0.388(4) 0.384(4) 0.327(3) 0.080(15) Uiso 1 1 d . . .
N3 N 0.8964(3) 0.2526(2) -0.0274(2) 0.0500(7) Uani 1 1 d . . .
N1' N 0.8947(3) 1.3111(2) 0.50741(19) 0.0394(6) Uani 1 1 d . . .
Fe2 Fe 0.73175(4) 0.73589(4) 0.32712(3) 0.03741(17) Uani 1 1 d . . .
C12 C 0.1055(4) 0.1548(4) 0.2991(3) 0.0616(11) Uani 1 1 d . . .
N2' N 0.7430(3) 1.4000(2) 0.5985(2) 0.0524(8) Uani 1 1 d . . .
H11' H 0.807(4) 0.583(4) 0.202(3) 0.086(14) Uiso 1 1 d . . .
C8 C 0.3975(3) 0.2504(3) 0.2194(3) 0.0462(9) Uani 1 1 d . . .
C11' C 0.7297(4) 0.5886(3) 0.2362(3) 0.0615(11) Uani 1 1 d . . .
C7 C 0.3601(4) 0.3350(3) 0.2676(3) 0.0614(11) Uani 1 1 d . . .
C4' C 0.7194(3) 0.8858(2) 0.3692(2) 0.0353(7) Uani 1 1 d . . .
N1 N 0.7931(3) 0.3924(2) 0.0622(2) 0.0454(7) Uani 1 1 d . . .
C5' C 0.8018(4) 0.8797(3) 0.3043(3) 0.0482(9) Uani 1 1 d . . .
H3B H 0.351(3) 0.055(3) 0.059(3) 0.056(10) Uiso 1 1 d . . .
C9 C 0.0767(4) 0.0157(4) 0.1545(3) 0.0617(11) Uani 1 1 d . . .
H9 H 0.086(4) -0.036(3) 0.115(3) 0.060(13) Uiso 1 1 d . . .
F4 F 0.9860(2) 0.3111(2) -0.15630(19) 0.0800(7) Uani 1 1 d . . .
C9' C 0.5457(4) 0.6079(4) 0.2676(5) 0.0849(18) Uani 1 1 d . . .
Fe1 Fe 0.19552(4) 0.18287(4) 0.19480(3) 0.03903(17) Uani 1 1 d . . .
H2'1 H 0.845(3) 1.112(2) 0.357(2) 0.032(8) Uiso 1 1 d . . .
H3'1 H 0.536(3) 0.877(2) 0.391(2) 0.029(8) Uiso 1 1 d . . .
P3 P 0.85951(10) 0.26733(9) -0.12460(7) 0.0521(3) Uani 1 1 d . . .
F4' F 0.7474(3) 1.5547(2) 0.54702(19) 0.0847(8) Uani 1 1 d . . .
F1' F 0.9620(2) 1.38289(16) 0.37902(16) 0.0625(6) Uani 1 1 d . . .
C4 C 0.3327(3) 0.2011(3) 0.1164(3) 0.0417(8) Uani 1 1 d . . .
P4' P 0.64357(7) 1.05846(6) 0.40372(6) 0.0306(2) Uani 1 1 d . . .
C3' C 0.5984(3) 0.9076(3) 0.3579(3) 0.0377(8) Uani 1 1 d . . .
C10' C 0.6176(5) 0.6004(3) 0.1971(4) 0.0719(13) Uani 1 1 d . . .
P1' P 0.84132(9) 1.32348(7) 0.41168(6) 0.0378(2) Uani 1 1 d . . .
P4 P 0.50766(8) 0.17501(7) 0.00659(6) 0.0352(2) Uani 1 1 d . . .
C11 C 0.0167(4) 0.1542(4) 0.2234(4) 0.0697(13) Uani 1 1 d . . .
P3' P 0.70657(11) 1.42799(9) 0.50960(8) 0.0542(3) Uani 1 1 d . . .
C3 C 0.3525(3) 0.1145(3) 0.0377(3) 0.0454(8) Uani 1 1 d . . .
H5' H 0.776(3) 0.874(2) 0.240(2) 0.035(8) Uiso 1 1 d . . .
H9' H 0.480(4) 0.620(3) 0.256(3) 0.058(12) Uiso 1 1 d . . .
C6 C 0.2724(4) 0.3408(3) 0.1959(4) 0.0639(11) Uani 1 1 d . . .
C2' C 0.7600(3) 1.1043(3) 0.3323(2) 0.0332(7) Uani 1 1 d . . .
H11 H -0.017(4) 0.199(3) 0.229(3) 0.060(13) Uiso 1 1 d . . .
F3 F 0.7881(3) 0.1514(2) -0.21141(16) 0.0752(7) Uani 1 1 d . . .
H2B H 0.547(3) 0.367(3) 0.062(3) 0.053(10) Uiso 1 1 d . . .
S1 S 0.52812(9) 0.07942(7) -0.11318(6) 0.0446(2) Uani 1 1 d . . .
C10 C -0.0001(4) 0.0688(4) 0.1345(4) 0.0681(12) Uani 1 1 d . . .
P2 P 0.73530(9) 0.39126(8) -0.03913(7) 0.0466(3) Uani 1 1 d . . .
H3'2 H 0.562(4) 0.884(3) 0.303(3) 0.046(12) Uiso 1 1 d . . .
N3' N 0.7553(3) 1.3907(2) 0.4161(2) 0.0537(8) Uani 1 1 d . . .
H10' H 0.609(5) 0.610(4) 0.141(4) 0.089(17) Uiso 1 1 d . . .
H6 H 0.224(4) 0.392(3) 0.205(3) 0.072(12) Uiso 1 1 d . . .
N2 N 0.7829(3) 0.3389(3) -0.1297(2) 0.0550(8) Uani 1 1 d . . .
O2' O 0.7698(2) 1.20562(17) 0.32205(15) 0.0387(5) Uani 1 1 d . . .
C5 C 0.2543(4) 0.2589(3) 0.1026(3) 0.0506(9) Uani 1 1 d . . .
F3' F 0.5555(3) 1.3869(3) 0.47696(19) 0.0863(8) Uani 1 1 d . . .
F2 F 0.7703(3) 0.51323(18) -0.0247(2) 0.0753(7) Uani 1 1 d . . .
C2 C 0.5055(4) 0.3038(3) -0.0016(3) 0.0474(9) Uani 1 1 d . . .
H3A H 0.286(3) 0.081(3) -0.027(3) 0.046(9) Uiso 1 1 d . . .
S1' S 0.50130(8) 1.10446(7) 0.39222(7) 0.0435(2) Uani 1 1 d . . .
H2'2 H 0.720(3) 1.046(3) 0.266(3) 0.043(9) Uiso 1 1 d . . .
H10 H -0.050(5) 0.051(5) 0.075(4) 0.11(2) Uiso 1 1 d . . .
O2 O 0.5792(2) 0.3392(2) -0.06606(18) 0.0513(6) Uani 1 1 d . . .
H5 H 0.199(3) 0.231(3) 0.042(3) 0.041(10) Uiso 1 1 d . . .
H2A H 0.408(4) 0.285(3) -0.035(3) 0.066(11) Uiso 1 1 d . . .

loop_
_atom_site_aniso_label
_atom_site_aniso_U_11
_atom_site_aniso_U_22
_atom_site_aniso_U_33
_atom_site_aniso_U_23
_atom_site_aniso_U_13
_atom_site_aniso_U_12
F2' 0.0786(15) 0.0581(13) 0.0311(11) 0.0064(9) -0.0026(10) 0.0228(11)
F1 0.0415(11) 0.0750(14) 0.0541(13) 0.0167(11) -0.0003(10) 0.0155(11)
C7' 0.047(2) 0.055(2) 0.062(3) 0.0126(19) 0.0108(19) 0.0250(18)
C8' 0.051(2) 0.053(2) 0.041(2) 0.0140(17) 0.0127(17) 0.0280(18)
O1 0.0416(13) 0.0585(14) 0.0448(13) 0.0269(11) 0.0145(10) 0.0268(11)
C12' 0.080(3) 0.049(2) 0.092(3) 0.045(2) 0.031(3) 0.036(2)
O1' 0.0665(15) 0.0454(13) 0.0322(12) 0.0175(10) 0.0239(11) 0.0265(12)
P2' 0.0539(5) 0.0394(5) 0.0285(5) 0.0128(4) 0.0117(4) 0.0210(4)
C6' 0.037(2) 0.046(2) 0.087(3) 0.026(2) 0.030(2) 0.0177(17)
P1 0.0368(5) 0.0479(5) 0.0376(5) 0.0154(4) 0.0110(4) 0.0180(4)
C1' 0.043(2) 0.0394(18) 0.0368(18) 0.0213(15) 0.0166(15) 0.0198(15)
C1 0.0430(19) 0.052(2) 0.0331(18) 0.0224(17) 0.0155(15) 0.0213(16)
C13' 0.088(4) 0.057(3) 0.108(4) 0.048(3) 0.054(3) 0.026(3)
C13 0.069(3) 0.062(2) 0.067(3) 0.038(2) 0.031(2) 0.033(2)
N3 0.0526(17) 0.0574(18) 0.0532(18) 0.0238(15) 0.0275(15) 0.0329(15)
N1' 0.0390(14) 0.0393(14) 0.0377(15) 0.0144(12) 0.0111(12) 0.0164(12)
Fe2 0.0387(3) 0.0342(3) 0.0459(3) 0.0192(2) 0.0161(2) 0.0192(2)
C12 0.079(3) 0.062(3) 0.056(3) 0.029(2) 0.043(2) 0.031(2)
N2' 0.080(2) 0.0543(18) 0.0436(17) 0.0234(14) 0.0354(16) 0.0422(17)
C8 0.0355(18) 0.056(2) 0.040(2) 0.0139(17) 0.0118(16) 0.0181(17)
C11' 0.077(3) 0.043(2) 0.071(3) 0.020(2) 0.023(2) 0.035(2)
C7 0.048(2) 0.052(2) 0.062(3) 0.007(2) 0.021(2) 0.0124(19)
C4' 0.0399(17) 0.0289(16) 0.0396(18) 0.0140(14) 0.0170(14) 0.0162(14)
N1 0.0498(16) 0.0401(15) 0.0417(16) 0.0118(13) 0.0153(13) 0.0189(13)
C5' 0.061(2) 0.0392(19) 0.057(2) 0.0261(17) 0.032(2) 0.0237(17)
C9 0.062(3) 0.046(2) 0.066(3) 0.019(2) 0.031(2) 0.013(2)
F4 0.0740(15) 0.116(2) 0.0810(17) 0.0567(16) 0.0540(14) 0.0495(15)
C9' 0.039(2) 0.041(2) 0.156(6) 0.033(3) 0.011(3) 0.0103(19)
Fe1 0.0349(3) 0.0441(3) 0.0424(3) 0.0190(2) 0.0181(2) 0.0185(2)
P3 0.0580(6) 0.0632(6) 0.0459(6) 0.0257(5) 0.0295(5) 0.0301(5)
F4' 0.155(2) 0.0705(15) 0.0763(16) 0.0392(13) 0.0582(17) 0.0831(17)
F1' 0.0704(14) 0.0485(12) 0.0672(14) 0.0292(11) 0.0416(12) 0.0132(11)
C4 0.0325(17) 0.0512(19) 0.050(2) 0.0274(17) 0.0204(15) 0.0182(15)
P4' 0.0322(4) 0.0328(4) 0.0331(5) 0.0171(4) 0.0142(3) 0.0161(3)
C3' 0.0402(19) 0.0341(18) 0.039(2) 0.0166(16) 0.0118(18) 0.0154(15)
C10' 0.090(3) 0.042(2) 0.066(3) 0.012(2) -0.004(3) 0.028(2)
P1' 0.0502(5) 0.0345(5) 0.0372(5) 0.0193(4) 0.0230(4) 0.0202(4)
P4 0.0362(5) 0.0423(5) 0.0291(4) 0.0161(4) 0.0117(4) 0.0171(4)
C11 0.059(3) 0.092(3) 0.101(4) 0.063(3) 0.055(3) 0.047(3)
P3' 0.0812(7) 0.0588(6) 0.0498(6) 0.0265(5) 0.0319(5) 0.0505(6)
C3 0.0388(19) 0.050(2) 0.042(2) 0.0188(18) 0.0142(17) 0.0136(17)
C6 0.056(2) 0.050(2) 0.102(4) 0.037(2) 0.044(2) 0.028(2)
C2' 0.0406(19) 0.0317(17) 0.0313(18) 0.0131(14) 0.0161(15) 0.0179(14)
F3 0.0964(18) 0.0778(16) 0.0477(13) 0.0134(12) 0.0279(12) 0.0433(14)
S1 0.0515(5) 0.0490(5) 0.0299(4) 0.0130(4) 0.0145(4) 0.0205(4)
C10 0.039(2) 0.085(3) 0.065(3) 0.037(3) 0.017(2) 0.007(2)
P2 0.0526(6) 0.0455(5) 0.0560(6) 0.0296(5) 0.0258(5) 0.0251(4)
N3' 0.091(2) 0.0542(17) 0.0453(17) 0.0301(15) 0.0326(16) 0.0489(18)
N2 0.067(2) 0.069(2) 0.0512(19) 0.0388(16) 0.0317(16) 0.0360(17)
O2' 0.0548(13) 0.0367(12) 0.0352(12) 0.0214(10) 0.0202(10) 0.0229(11)
C5 0.041(2) 0.064(2) 0.064(3) 0.041(2) 0.023(2) 0.0254(18)
F3' 0.0916(18) 0.129(2) 0.0819(18) 0.0503(17) 0.0383(15) 0.0821(18)
F2 0.0908(17) 0.0533(13) 0.1041(19) 0.0495(13) 0.0417(15) 0.0348(13)
C2 0.046(2) 0.056(2) 0.054(2) 0.031(2) 0.0222(18) 0.0272(18)
S1' 0.0380(5) 0.0502(5) 0.0570(6) 0.0288(4) 0.0201(4) 0.0263(4)
O2 0.0518(14) 0.0682(16) 0.0582(15) 0.0441(13) 0.0252(12) 0.0320(13)

loop_
_atom_type_symbol
_atom_type_description
_atom_type_scat_dispersion_real
_atom_type_scat_dispersion_imag
_atom_type_scat_source
C C 0.0033 0.0016 'International Tables Vol C Tables 4.2.6.8 and 6.1.1.4'
H H 0.0000 0.0000 'International Tables Vol C Tables 4.2.6.8 and 6.1.1.4'
F F 0.0171 0.0103 'International Tables Vol C Tables 4.2.6.8 and 6.1.1.4'
Fe Fe 0.3463 0.8444 'International Tables Vol C Tables 4.2.6.8 and 6.1.1.4'
N N 0.0061 0.0033 'International Tables Vol C Tables 4.2.6.8 and 6.1.1.4'
O O 0.0106 0.0060 'International Tables Vol C Tables 4.2.6.8 and 6.1.1.4'
P P 0.1023 0.0942 'International Tables Vol C Tables 4.2.6.8 and 6.1.1.4'
S S 0.1246 0.1234 'International Tables Vol C Tables 4.2.6.8 and 6.1.1.4'

loop_
_geom_angle_atom_site_label_1
_geom_angle_atom_site_label_2
_geom_angle_atom_site_label_3
_geom_angle
_geom_angle_site_symmetry_1
_geom_angle_site_symmetry_3
_geom_angle_publ_flag
C6' C7' C8' 106.9(4) . . ?
C6' C7' Fe2 69.4(2) . . ?
C8' C7' Fe2 69.6(2) . . ?
C7' C8' C4' 109.5(3) . . ?
C7' C8' Fe2 69.9(2) . . ?
C4' C8' Fe2 69.80(18) . . ?
C1 O1 P1 121.6(2) . . ?
C13' C12' C11' 108.8(5) . . ?
C13' C12' Fe2 70.0(3) . . ?
C11' C12' Fe2 70.5(2) . . ?
C1' O1' P2' 121.9(2) . . ?
F2' P2' O1' 101.36(13) . . ?
F2' P2' N2' 107.15(15) . . ?
O1' P2' N2' 110.69(15) . . ?
F2' P2' N1' 107.68(14) . . ?
O1' P2' N1' 110.44(13) . . ?
N2' P2' N1' 118.08(15) . . ?
C7' C6' C5' 109.1(3) . . ?
C7' C6' Fe2 70.1(2) . . ?
C5' C6' Fe2 69.8(2) . . ?
F1 P1 O1 100.75(13) . . ?
F1 P1 N1 108.52(14) . . ?
O1 P1 N1 110.38(14) . . ?
F1 P1 N3 106.88(15) . . ?
O1 P1 N3 111.04(15) . . ?
N1 P1 N3 117.79(15) . . ?
O1' C1' P4' 114.3(2) . . ?
O1 C1 P4 112.6(2) . . ?
C12' C13' C9' 108.5(5) . . ?
C12' C13' Fe2 70.4(2) . . ?
C9' C13' Fe2 69.6(3) . . ?
C12 C13 C9 107.7(4) . . ?
C12 C13 Fe1 69.7(2) . . ?
C9 C13 Fe1 69.8(2) . . ?
P3 N3 P1 120.32(18) . . ?
P1' N1' P2' 119.48(17) . . ?
C9' Fe2 C13' 40.2(2) . . ?
C9' Fe2 C6' 163.4(2) . . ?
C13' Fe2 C6' 154.7(2) . . ?
C9' Fe2 C12' 67.3(2) . . ?
C13' Fe2 C12' 39.6(2) . . ?
C6' Fe2 C12' 120.62(18) . . ?
C9' Fe2 C5' 127.0(2) . . ?
C13' Fe2 C5' 162.7(2) . . ?
C6' Fe2 C5' 40.71(16) . . ?
C12' Fe2 C5' 157.03(17) . . ?
C9' Fe2 C8' 122.1(2) . . ?
C13' Fe2 C8' 107.1(2) . . ?
C6' Fe2 C8' 67.82(17) . . ?
C12' Fe2 C8' 122.48(18) . . ?
C5' Fe2 C8' 68.33(16) . . ?
C9' Fe2 C10' 40.6(2) . . ?
C13' Fe2 C10' 67.8(2) . . ?
C6' Fe2 C10' 125.8(2) . . ?
C12' Fe2 C10' 67.77(19) . . ?
C5' Fe2 C10' 109.97(19) . . ?
C8' Fe2 C10' 158.55(19) . . ?
C9' Fe2 C7' 155.5(2) . . ?
C13' Fe2 C7' 119.3(2) . . ?
C6' Fe2 C7' 40.55(17) . . ?
C12' Fe2 C7' 105.37(19) . . ?
C5' Fe2 C7' 68.78(17) . . ?
C8' Fe2 C7' 40.55(15) . . ?
C10' Fe2 C7' 160.5(2) . . ?
C9' Fe2 C4' 109.08(17) . . ?
C13' Fe2 C4' 124.69(18) . . ?
C6' Fe2 C4' 68.75(14) . . ?
C12' Fe2 C4' 159.68(16) . . ?
C5' Fe2 C4' 40.99(13) . . ?
C8' Fe2 C4' 40.99(14) . . ?
C10' Fe2 C4' 123.48(15) . . ?
C7' Fe2 C4' 69.24(14) . . ?
C9' Fe2 C11' 67.8(2) . . ?
C13' Fe2 C11' 67.3(2) . . ?
C6' Fe2 C11' 107.95(17) . . ?
C12' Fe2 C11' 40.20(18) . . ?
C5' Fe2 C11' 123.01(17) . . ?
C8' Fe2 C11' 158.74(16) . . ?
C10' Fe2 C11' 40.49(18) . . ?
C7' Fe2 C11' 122.64(16) . . ?
C4' Fe2 C11' 158.97(15) . . ?
C13 C12 C11 107.5(4) . . ?
C13 C12 Fe1 70.1(2) . . ?
C11 C12 Fe1 69.4(2) . . ?
P3' N2' P2' 120.12(18) . . ?
C7 C8 C4 108.9(4) . . ?
C7 C8 Fe1 70.1(2) . . ?
C4 C8 Fe1 69.83(19) . . ?
C12' C11' C10' 107.4(4) . . ?
C12' C11' Fe2 69.3(2) . . ?
C10' C11' Fe2 69.4(2) . . ?
C8 C7 C6 108.2(4) . . ?
C8 C7 Fe1 69.6(2) . . ?
C6 C7 Fe1 70.0(2) . . ?
C5' C4' C8' 106.3(3) . . ?
C5' C4' C3' 127.9(3) . . ?
C8' C4' C3' 125.6(3) . . ?
C5' C4' Fe2 69.15(18) . . ?
C8' C4' Fe2 69.21(18) . . ?
C3' C4' Fe2 129.5(2) . . ?
P2 N1 P1 120.33(18) . . ?
C6' C5' C4' 108.1(3) . . ?
C6' C5' Fe2 69.5(2) . . ?
C4' C5' Fe2 69.86(18) . . ?
C10 C9 C13 108.6(4) . . ?
C10 C9 Fe1 69.8(2) . . ?
C13 C9 Fe1 69.9(2) . . ?
C13' C9' C10' 108.3(4) . . ?
C13' C9' Fe2 70.2(3) . . ?
C10' C9' Fe2 70.5(3) . . ?
C11 Fe1 C12 40.68(18) . . ?
C11 Fe1 C10 40.2(2) . . ?
C12 Fe1 C10 68.09(19) . . ?
C11 Fe1 C8 158.88(19) . . ?
C12 Fe1 C8 122.75(17) . . ?
C10 Fe1 C8 159.46(18) . . ?
C11 Fe1 C9 67.3(2) . . ?
C12 Fe1 C9 67.62(18) . . ?
C10 Fe1 C9 40.07(19) . . ?
C8 Fe1 C9 123.88(18) . . ?
C11 Fe1 C13 67.78(19) . . ?
C12 Fe1 C13 40.21(17) . . ?
C10 Fe1 C13 67.9(2) . . ?
C8 Fe1 C13 108.07(18) . . ?
C9 Fe1 C13 40.31(18) . . ?
C11 Fe1 C5 121.65(17) . . ?
C12 Fe1 C5 156.04(16) . . ?
C10 Fe1 C5 109.06(18) . . ?
C8 Fe1 C5 68.47(15) . . ?
C9 Fe1 C5 126.54(18) . . ?
C13 Fe1 C5 162.79(17) . . ?
C11 Fe1 C7 122.5(2) . . ?
C12 Fe1 C7 105.68(18) . . ?
C10 Fe1 C7 159.5(2) . . ?
C8 Fe1 C7 40.29(16) . . ?
C9 Fe1 C7 157.5(2) . . ?
C13 Fe1 C7 120.8(2) . . ?
C5 Fe1 C7 68.22(18) . . ?
C11 Fe1 C4 158.30(18) . . ?
C12 Fe1 C4 160.23(16) . . ?
C10 Fe1 C4 123.71(17) . . ?
C8 Fe1 C4 40.89(14) . . ?
C9 Fe1 C4 110.02(16) . . ?
C13 Fe1 C4 125.18(16) . . ?
C5 Fe1 C4 41.22(14) . . ?
C7 Fe1 C4 68.62(15) . . ?
C11 Fe1 C6 106.76(18) . . ?
C12 Fe1 C6 120.02(17) . . ?
C10 Fe1 C6 124.3(2) . . ?
C8 Fe1 C6 67.92(17) . . ?
C9 Fe1 C6 161.7(2) . . ?
C13 Fe1 C6 155.49(19) . . ?
C5 Fe1 C6 40.45(17) . . ?
C7 Fe1 C6 40.39(18) . . ?
C4 Fe1 C6 68.68(15) . . ?
F3 P3 F4 97.08(15) . . ?
F3 P3 N2 109.78(17) . . ?
F4 P3 N2 108.79(16) . . ?
F3 P3 N3 109.43(16) . . ?
F4 P3 N3 108.99(16) . . ?
N2 P3 N3 120.27(16) . . ?
C8 C4 C5 106.5(3) . . ?
C8 C4 C3 126.5(3) . . ?
C5 C4 C3 126.7(3) . . ?
C8 C4 Fe1 69.28(19) . . ?
C5 C4 Fe1 69.30(19) . . ?
C3 C4 Fe1 130.4(2) . . ?
C3' P4' C1' 101.78(16) . . ?
C3' P4' C2' 101.95(15) . . ?
C1' P4' C2' 109.97(16) . . ?
C3' P4' S1' 118.29(12) . . ?
C1' P4' S1' 112.16(11) . . ?
C2' P4' S1' 111.79(11) . . ?
C4' C3' P4' 111.8(2) . . ?
C9' C10' C11' 107.0(5) . . ?
C9' C10' Fe2 68.9(3) . . ?
C11' C10' Fe2 70.1(2) . . ?
F1' P1' O2' 100.66(12) . . ?
F1' P1' N3' 106.06(15) . . ?
O2' P1' N3' 110.72(15) . . ?
F1' P1' N1' 108.35(14) . . ?
O2' P1' N1' 110.33(13) . . ?
N3' P1' N1' 118.99(15) . . ?
C3 P4 C2 102.33(17) . . ?
C3 P4 C1 103.66(16) . . ?
C2 P4 C1 109.33(18) . . ?
C3 P4 S1 116.69(12) . . ?
C2 P4 S1 111.68(13) . . ?
C1 P4 S1 112.36(12) . . ?
C10 C11 C12 108.4(4) . . ?
C10 C11 Fe1 70.2(2) . . ?
C12 C11 Fe1 69.9(2) . . ?
F3' P3' F4' 97.73(16) . . ?
F3' P3' N2' 109.27(17) . . ?
F4' P3' N2' 109.15(16) . . ?
F3' P3' N3' 108.79(17) . . ?
F4' P3' N3' 108.56(15) . . ?
N2' P3' N3' 120.87(16) . . ?
C4 C3 P4 112.4(2) . . ?
C7 C6 C5 108.3(4) . . ?
C7 C6 Fe1 69.6(2) . . ?
C5 C6 Fe1 69.6(2) . . ?
O2' C2' P4' 113.8(2) . . ?
C11 C10 C9 107.7(4) . . ?
C11 C10 Fe1 69.7(3) . . ?
C9 C10 Fe1 70.2(2) . . ?
F2 P2 O2 100.87(14) . . ?
F2 P2 N1 108.45(15) . . ?
O2 P2 N1 110.14(14) . . ?
F2 P2 N2 106.54(15) . . ?
O2 P2 N2 111.05(16) . . ?
N1 P2 N2 118.25(16) . . ?
P3' N3' P1' 119.46(18) . . ?
P3 N2 P2 120.01(19) . . ?
C2' O2' P1' 121.40(19) . . ?
C6 C5 C4 108.1(4) . . ?
C6 C5 Fe1 70.0(2) . . ?
C4 C5 Fe1 69.48(19) . . ?
O2 C2 P4 113.3(2) . . ?
C2 O2 P2 122.4(2) . . ?

loop_
_geom_bond_atom_site_label_1
_geom_bond_atom_site_label_2
_geom_bond_distance
_geom_bond_site_symmetry_2
_geom_bond_publ_flag
F2' P2' 1.529(2) . ?
F1 P1 1.533(2) . ?
C7' C6' 1.407(6) . ?
C7' C8' 1.409(5) . ?
C7' Fe2 2.035(4) . ?
C8' C4' 1.425(5) . ?
C8' Fe2 2.031(4) . ?
O1 C1 1.443(4) . ?
O1 P1 1.565(2) . ?
C12' C13' 1.370(7) . ?
C12' C11' 1.398(6) . ?
C12' Fe2 2.026(4) . ?
O1' C1' 1.443(4) . ?
O1' P2' 1.564(2) . ?
P2' N2' 1.568(3) . ?
P2' N1' 1.582(3) . ?
C6' C5' 1.410(6) . ?
C6' Fe2 2.025(4) . ?
P1 N1 1.572(3) . ?
P1 N3 1.575(3) . ?
C1' P4' 1.852(3) . ?
C1 P4 1.857(3) . ?
C13' C9' 1.385(8) . ?
C13' Fe2 2.020(4) . ?
C13 C12 1.397(6) . ?
C13 C9 1.402(6) . ?
C13 Fe1 2.035(4) . ?
N3 P3 1.564(3) . ?
N1' P1' 1.573(3) . ?
Fe2 C9' 2.012(4) . ?
Fe2 C5' 2.029(3) . ?
Fe2 C10' 2.032(4) . ?
Fe2 C4' 2.038(3) . ?
Fe2 C11' 2.042(4) . ?
C12 C11 1.408(7) . ?
C12 Fe1 2.029(4) . ?
N2' P3' 1.556(3) . ?
C8 C7 1.402(6) . ?
C8 C4 1.422(5) . ?
C8 Fe1 2.032(3) . ?
C11' C10' 1.410(6) . ?
C7 C6 1.409(6) . ?
C7 Fe1 2.038(4) . ?
C4' C5' 1.424(5) . ?
C4' C3' 1.498(5) . ?
N1 P2 1.567(3) . ?
C9 C10 1.392(7) . ?
C9 Fe1 2.034(4) . ?
F4 P3 1.525(2) . ?
C9' C10' 1.404(8) . ?
Fe1 C11 2.022(4) . ?
Fe1 C10 2.029(4) . ?
Fe1 C5 2.037(4) . ?
Fe1 C4 2.039(3) . ?
Fe1 C6 2.042(4) . ?
P3 F3 1.524(2) . ?
P3 N2 1.554(3) . ?
F4' P3' 1.525(2) . ?
F1' P1' 1.536(2) . ?
C4 C5 1.435(5) . ?
C4 C3 1.486(5) . ?
P4' C3' 1.823(3) . ?
P4' C2' 1.855(3) . ?
P4' S1' 1.9372(10) . ?
P1' O2' 1.559(2) . ?
P1' N3' 1.568(3) . ?
P4 C3 1.824(3) . ?
P4 C2 1.851(4) . ?
P4 S1 1.9430(11) . ?
C11 C10 1.392(7) . ?
P3' F3' 1.524(3) . ?
P3' N3' 1.562(3) . ?
C6 C5 1.410(6) . ?
C2' O2' 1.439(4) . ?
P2 F2 1.529(2) . ?
P2 O2 1.562(3) . ?
P2 N2 1.569(3) . ?
C2 O2 1.439(4) . ?
